data_4037026
loop_
_publ_author_name
'Feng, Yian'
'Zou, Minming'
'Song, Runjiang'
'Shao, Xusheng'
'Li, Zhong'
'Qian, Xuhong'

_publ_section_title
;
 Formation of 1,4,2-Dithiazolidines or 1,3-Thiazetidines from
 1,1-Dichloro-2-nitroethene and Phenylthiourea Derivatives.
;
_journal_issue 21
_journal_name_full 'The Journal of organic chemistry'
_journal_page_first 10321
_journal_page_last 10327
_journal_paper_doi 10.1021/acs.joc.6b01307
_journal_volume 81
_journal_year 2016
_chemical_formula_moiety 'C16 H12 N4 O4 S'
_chemical_formula_sum 'C16 H12 N4 O4 S'
_chemical_formula_weight 356.36
_space_group_crystal_system monoclinic
_space_group_IT_number 14
_space_group_name_Hall '-P 2ybc'
_space_group_name_H-M_alt 'P 1 21/c 1'
_atom_sites_solution_hydrogens geom
_atom_sites_solution_primary direct
_audit_creation_date 2015-04-15
_audit_creation_method
;
Olex2 1.2
(compiled 2015.01.26 svn.r3150 for OlexSys, GUI svn.r4998)
;
_cell_angle_alpha 90
_cell_angle_beta 112.705(2)
_cell_angle_gamma 90
_cell_formula_units_Z 8
_cell_length_a 24.524(3)
_cell_length_b 7.0624(9)
_cell_length_c 19.532(3)
_cell_measurement_reflns_used 1630
_cell_measurement_temperature 130
_cell_measurement_theta_max 24.05
_cell_measurement_theta_min 2.260
_cell_volume 3120.7(7)
_computing_cell_refinement 'SAINT v7.68A (Bruker, 2009)'
_computing_data_reduction 'SAINT v7.68A (Bruker, 2009)'
_computing_molecular_graphics 'Olex2 (Dolomanov et al., 2009)'
_computing_publication_material 'Olex2 (Dolomanov et al., 2009)'
_computing_structure_refinement 'XL (Sheldrick, 2008)'
_computing_structure_solution 'ShelXS (Sheldrick, 2008)'
_diffrn_ambient_temperature 130
_diffrn_measured_fraction_theta_full 1.000
_diffrn_measured_fraction_theta_max 0.997
_diffrn_measurement_device_type 'Bruker APEX-II CCD'
_diffrn_measurement_method '\f and \w scans'
_diffrn_radiation_monochromator graphite
_diffrn_radiation_type MoK\a
_diffrn_radiation_wavelength 0.71073
_diffrn_reflns_av_R_equivalents 0.1020
_diffrn_reflns_av_unetI/netI 0.1071
_diffrn_reflns_Laue_measured_fraction_full 1.000
_diffrn_reflns_Laue_measured_fraction_max 0.997
_diffrn_reflns_limit_h_max 31
_diffrn_reflns_limit_h_min -31
_diffrn_reflns_limit_k_max 6
_diffrn_reflns_limit_k_min -9
_diffrn_reflns_limit_l_max 25
_diffrn_reflns_limit_l_min -24
_diffrn_reflns_number 24932
_diffrn_reflns_point_group_measured_fraction_full 1.000
_diffrn_reflns_point_group_measured_fraction_max 0.997
_diffrn_reflns_theta_full 26.000
_diffrn_reflns_theta_max 27.531
_diffrn_reflns_theta_min 0.900
_diffrn_standards_number 0
_exptl_absorpt_coefficient_mu 0.239
_exptl_absorpt_correction_T_max 0.7456
_exptl_absorpt_correction_T_min 0.6225
_exptl_absorpt_correction_type multi-scan
_exptl_absorpt_process_details
;
SADABS-2008/1 (Bruker,2008) was used for absorption correction.
wR2(int) was 0.0701 before and 0.0534 after correction.
The Ratio of minimum to maximum transmission is 0.8349.
The \l/2 correction factor is 0.0015.
;
_exptl_crystal_colour yellow
_exptl_crystal_density_diffrn 1.517
_exptl_crystal_description block
_exptl_crystal_F_000 1472
_exptl_crystal_size_max 0.12
_exptl_crystal_size_mid 0.05
_exptl_crystal_size_min 0.03
_refine_diff_density_max 0.334
_refine_diff_density_min -0.421
_refine_diff_density_rms 0.070
_refine_ls_extinction_method none
_refine_ls_goodness_of_fit_ref 1.033
_refine_ls_hydrogen_treatment constr
_refine_ls_matrix_type full
_refine_ls_number_parameters 453
_refine_ls_number_reflns 7166
_refine_ls_number_restraints 0
_refine_ls_restrained_S_all 1.033
_refine_ls_R_factor_all 0.1344
_refine_ls_R_factor_gt 0.0558
_refine_ls_shift/su_max 0.017
_refine_ls_shift/su_mean 0.000
_refine_ls_structure_factor_coef Fsqd
_refine_ls_weighting_details 'w=1/[\s^2^(Fo^2^)+(0.0494P)^2^] where P=(Fo^2^+2Fc^2^)/3'
_refine_ls_weighting_scheme calc
_refine_ls_wR_factor_gt 0.1104
_refine_ls_wR_factor_ref 0.1366
_reflns_Friedel_coverage 0.000
_reflns_number_gt 3840
_reflns_number_total 7166
_reflns_threshold_expression 'I > 2\s(I)'
_cod_data_source_file jo6b01307_si_004.cif
_cod_data_source_block dm15294
_cod_database_code 4037026
_shelxl_version_number 2014-3
_shelx_space_group_comment
;
The symmetry employed for this shelxl refinement is uniquely defined
by the following loop, which should always be used as a source of
symmetry information in preference to the above space-group names.
They are only intended as comments.
;
_shelx_estimated_absorpt_t_max 0.993
_shelx_estimated_absorpt_t_min 0.972
_olex2_refinement_description
;
1. Fixed Uiso
 At 1.2 times of:
  All C(H) groups
 At 1.5 times of:
  All C(H,H,H) groups
2.a Aromatic/amide H refined with riding coordinates:
 C3(H3), C5(H5), C6(H6), C8(H8), C9(H9), C11(H11), C12(H12), C14(H14),
 C15(H15), C19(H19), C21(H21), C22(H22), C24(H24), C25(H25), C27(H27), C28(H28),
  C30(H30), C31(H31)
2.b Idealised Me refined as rotating group:
 C16(H16A,H16B,H16C), C32(H32A,H32B,H32C)
;
_olex2_submission_special_instructions 'No special instructions were received'

loop_
_space_group_symop_operation_xyz
'x, y, z'
'-x, y+1/2, -z+1/2'
'-x, -y, -z'
'x, -y-1/2, z-1/2'

loop_
_atom_site_label
_atom_site_type_symbol
_atom_site_fract_x
_atom_site_fract_y
_atom_site_fract_z
_atom_site_U_iso_or_equiv
_atom_site_adp_type
_atom_site_occupancy
_atom_site_site_symmetry_order
_atom_site_calc_flag
_atom_site_refinement_flags_posn
S1 S 0.31521(4) 0.34307(12) -0.03695(5) 0.0273(2) Uani 1 1 d .
O1 O 0.28428(11) 0.3861(4) -0.18708(14) 0.0401(7) Uani 1 1 d .
O2 O 0.19646(12) 0.4127(4) -0.27467(14) 0.0429(7) Uani 1 1 d .
O3 O -0.03787(10) 0.3201(4) -0.05001(14) 0.0371(6) Uani 1 1 d .
O4 O 0.00229(11) 0.1680(4) 0.05411(14) 0.0390(6) Uani 1 1 d .
N1 N 0.22471(11) 0.3175(4) -0.02289(14) 0.0223(6) Uani 1 1 d .
N2 N 0.29746(11) 0.2690(4) 0.09820(15) 0.0250(6) Uani 1 1 d .
N3 N 0.22964(14) 0.3922(4) -0.20906(16) 0.0315(7) Uani 1 1 d .
N4 N 0.00496(13) 0.2516(4) 0.00007(17) 0.0294(7) Uani 1 1 d .
C1 C 0.28256(14) 0.2995(4) 0.03055(18) 0.0235(7) Uani 1 1 d .
C2 C 0.23808(14) 0.3513(4) -0.08451(17) 0.0222(7) Uani 1 1 d .
C3 C 0.20374(15) 0.3739(4) -0.15565(18) 0.0260(8) Uani 1 1 d .
H3 H 0.1620 0.3779 -0.1708 0.031 Uiso 1 1 calc R
C4 C 0.17001(13) 0.3035(4) -0.01513(17) 0.0205(7) Uani 1 1 d .
C5 C 0.12257(14) 0.4108(5) -0.06183(17) 0.0240(7) Uani 1 1 d .
H5 H 0.1275 0.4956 -0.0968 0.029 Uiso 1 1 calc R
C6 C 0.06845(14) 0.3919(5) -0.05657(18) 0.0269(8) Uani 1 1 d .
H6 H 0.0353 0.4618 -0.0885 0.032 Uiso 1 1 calc R
C7 C 0.06308(14) 0.2701(4) -0.00432(18) 0.0227(7) Uani 1 1 d .
C8 C 0.11008(14) 0.1679(5) 0.04404(18) 0.0255(7) Uani 1 1 d .
H8 H 0.1054 0.0880 0.0805 0.031 Uiso 1 1 calc R
C9 C 0.16411(14) 0.1846(4) 0.03816(17) 0.0243(7) Uani 1 1 d .
H9 H 0.1972 0.1150 0.0705 0.029 Uiso 1 1 calc R
C10 C 0.35679(14) 0.2470(4) 0.14843(18) 0.0230(7) Uani 1 1 d .
C11 C 0.36994(14) 0.2919(4) 0.22206(18) 0.0235(7) Uani 1 1 d .
H11 H 0.3394 0.3369 0.2365 0.028 Uiso 1 1 calc R
C12 C 0.42668(14) 0.2727(4) 0.27501(18) 0.0236(7) Uani 1 1 d .
H12 H 0.4349 0.3077 0.3250 0.028 Uiso 1 1 calc R
C13 C 0.47228(14) 0.2017(4) 0.25551(18) 0.0242(8) Uani 1 1 d .
C14 C 0.45836(14) 0.1546(5) 0.18213(17) 0.0253(7) Uani 1 1 d .
H14 H 0.4885 0.1053 0.1679 0.030 Uiso 1 1 calc R
C15 C 0.40162(14) 0.1770(5) 0.12823(18) 0.0263(8) Uani 1 1 d .
H15 H 0.3935 0.1447 0.0780 0.032 Uiso 1 1 calc R
C16 C 0.53367(14) 0.1733(5) 0.31240(18) 0.0284(8) Uani 1 1 d .
H16A H 0.5371 0.0459 0.3335 0.043 Uiso 1 1 calc GR
H16B H 0.5418 0.2676 0.3519 0.043 Uiso 1 1 calc GR
H16C H 0.5622 0.1879 0.2889 0.043 Uiso 1 1 calc GR
S2 S 0.18643(4) 0.66243(12) 0.13575(4) 0.0263(2) Uani 1 1 d .
O5 O 0.21417(11) 0.7480(3) 0.01733(13) 0.0367(6) Uani 1 1 d .
O6 O 0.29796(12) 0.8412(4) 0.01499(13) 0.0452(7) Uani 1 1 d .
O7 O 0.53033(10) 0.8330(4) 0.48081(14) 0.0399(6) Uani 1 1 d .
O8 O 0.49283(11) 0.6650(4) 0.54462(13) 0.0409(7) Uani 1 1 d .
N5 N 0.27602(11) 0.6847(4) 0.23896(14) 0.0231(6) Uani 1 1 d .
N6 N 0.20610(12) 0.5961(4) 0.28966(15) 0.0254(6) Uani 1 1 d .
N7 N 0.26745(14) 0.7865(4) 0.04893(15) 0.0304(7) Uani 1 1 d .
N8 N 0.48929(13) 0.7452(4) 0.48734(16) 0.0309(7) Uani 1 1 d .
C17 C 0.21948(14) 0.6338(4) 0.23590(17) 0.0234(7) Uani 1 1 d .
C18 C 0.26184(14) 0.7179(4) 0.16479(18) 0.0231(8) Uani 1 1 d .
C19 C 0.29446(15) 0.7689(5) 0.12633(17) 0.0261(8) Uani 1 1 d .
H19 H 0.3355 0.7928 0.1513 0.031 Uiso 1 1 calc R
C20 C 0.32964(14) 0.7021(4) 0.30159(17) 0.0210(7) Uani 1 1 d .
C21 C 0.33939(15) 0.5913(5) 0.36361(18) 0.0291(8) Uani 1 1 d .
H21 H 0.3101 0.5037 0.3638 0.035 Uiso 1 1 calc R
C22 C 0.39097(15) 0.6071(5) 0.42453(19) 0.0314(9) Uani 1 1 d .
H22 H 0.3975 0.5321 0.4674 0.038 Uiso 1 1 calc R
C23 C 0.43334(14) 0.7329(5) 0.42310(18) 0.0243(8) Uani 1 1 d .
C24 C 0.42433(14) 0.8464(5) 0.36245(18) 0.0265(8) Uani 1 1 d .
H24 H 0.4539 0.9333 0.3626 0.032 Uiso 1 1 calc R
C25 C 0.37193(14) 0.8327(5) 0.30150(17) 0.0255(7) Uani 1 1 d .
H25 H 0.3648 0.9121 0.2596 0.031 Uiso 1 1 calc R
C26 C 0.14858(14) 0.5484(4) 0.28526(17) 0.0212(7) Uani 1 1 d .
C27 C 0.10627(14) 0.4565(4) 0.22530(17) 0.0238(8) Uani 1 1 d .
H27 H 0.1142 0.4253 0.1827 0.029 Uiso 1 1 calc R
C28 C 0.05232(14) 0.4108(4) 0.22846(18) 0.0241(8) Uani 1 1 d .
H28 H 0.0237 0.3464 0.1877 0.029 Uiso 1 1 calc R
C29 C 0.03888(14) 0.4563(4) 0.28928(18) 0.0226(7) Uani 1 1 d .
C30 C 0.08261(14) 0.5444(4) 0.34892(18) 0.0248(8) Uani 1 1 d .
H30 H 0.0749 0.5754 0.3916 0.030 Uiso 1 1 calc R
C31 C 0.13700(14) 0.5881(4) 0.34759(17) 0.0240(8) Uani 1 1 d .
H31 H 0.1665 0.6454 0.3896 0.029 Uiso 1 1 calc R
C32 C -0.02079(15) 0.4129(5) 0.2906(2) 0.0319(9) Uani 1 1 d .
H32A H -0.0515 0.4357 0.2413 0.048 Uiso 1 1 calc GR
H32B H -0.0277 0.4948 0.3270 0.048 Uiso 1 1 calc GR
H32C H -0.0220 0.2801 0.3044 0.048 Uiso 1 1 calc GR

loop_
_atom_site_aniso_label
_atom_site_aniso_U_11
_atom_site_aniso_U_22
_atom_site_aniso_U_33
_atom_site_aniso_U_23
_atom_site_aniso_U_13
_atom_site_aniso_U_12
S1 0.0221(4) 0.0326(5) 0.0276(5) -0.0007(4) 0.0101(4) -0.0012(4)
O1 0.0372(16) 0.0506(17) 0.0392(16) 0.0023(12) 0.0221(13) -0.0048(13)
O2 0.0516(18) 0.0523(17) 0.0235(15) 0.0028(12) 0.0131(13) -0.0071(14)
O3 0.0226(13) 0.0513(16) 0.0354(15) 0.0014(12) 0.0090(12) 0.0063(12)
O4 0.0344(15) 0.0532(17) 0.0378(16) 0.0080(13) 0.0232(13) 0.0012(13)
N1 0.0179(14) 0.0309(16) 0.0176(14) -0.0026(11) 0.0063(11) 0.0010(12)
N2 0.0200(15) 0.0277(16) 0.0262(17) -0.0028(12) 0.0076(13) 0.0025(12)
N3 0.0380(19) 0.0329(18) 0.0260(17) 0.0008(13) 0.0152(15) -0.0038(15)
N4 0.0295(17) 0.0311(17) 0.0311(18) -0.0044(13) 0.0156(15) 0.0005(14)
C1 0.0205(17) 0.0268(19) 0.0227(18) -0.0049(14) 0.0078(15) 0.0020(14)
C2 0.0227(18) 0.0207(17) 0.0253(18) -0.0042(14) 0.0118(15) -0.0035(14)
C3 0.0267(19) 0.0272(19) 0.0263(19) 0.0010(14) 0.0127(16) -0.0026(15)
C4 0.0155(17) 0.0274(19) 0.0166(16) -0.0052(13) 0.0040(13) -0.0003(14)
C5 0.0213(18) 0.0301(19) 0.0202(18) 0.0021(14) 0.0076(14) -0.0021(15)
C6 0.0219(19) 0.035(2) 0.0194(18) -0.0007(14) 0.0027(15) 0.0042(15)
C7 0.0201(18) 0.0251(18) 0.0246(18) -0.0041(14) 0.0105(15) 0.0000(14)
C8 0.0271(19) 0.0281(19) 0.0230(18) 0.0001(14) 0.0113(15) 0.0007(16)
C9 0.0193(17) 0.0280(19) 0.0233(18) 0.0023(14) 0.0059(14) 0.0042(15)
C10 0.0206(18) 0.0244(18) 0.0245(19) 0.0038(14) 0.0094(15) 0.0002(14)
C11 0.0219(18) 0.0264(19) 0.0245(18) 0.0014(13) 0.0114(15) 0.0030(14)
C12 0.0238(18) 0.0242(18) 0.0226(18) -0.0002(13) 0.0087(15) -0.0004(14)
C13 0.0236(18) 0.0175(18) 0.0293(19) 0.0007(13) 0.0078(15) -0.0024(14)
C14 0.0241(18) 0.0288(19) 0.0257(18) 0.0002(14) 0.0127(15) 0.0025(15)
C15 0.0266(19) 0.0278(19) 0.0248(18) -0.0040(14) 0.0102(15) -0.0010(15)
C16 0.0234(18) 0.0289(19) 0.0306(19) -0.0007(15) 0.0077(15) 0.0016(16)
S2 0.0221(4) 0.0312(5) 0.0207(4) 0.0007(4) 0.0028(4) -0.0023(4)
O5 0.0376(16) 0.0429(15) 0.0204(14) 0.0004(11) 0.0011(12) -0.0064(13)
O6 0.0577(19) 0.0580(18) 0.0287(15) -0.0007(13) 0.0264(14) -0.0085(15)
O7 0.0205(13) 0.0540(17) 0.0405(16) -0.0063(13) 0.0066(12) -0.0031(13)
O8 0.0365(16) 0.0610(18) 0.0193(14) 0.0053(12) 0.0046(12) 0.0052(13)
N5 0.0191(15) 0.0304(16) 0.0194(14) 0.0029(11) 0.0071(12) -0.0012(12)
N6 0.0235(16) 0.0298(16) 0.0209(16) -0.0002(12) 0.0065(13) 0.0026(13)
N7 0.042(2) 0.0291(17) 0.0205(16) 0.0011(12) 0.0125(15) -0.0003(14)
N8 0.0220(17) 0.0400(18) 0.0259(18) -0.0056(13) 0.0039(14) 0.0055(14)
C17 0.0207(18) 0.0243(18) 0.0205(18) -0.0014(14) 0.0028(14) 0.0000(14)
C18 0.0206(18) 0.0230(18) 0.0220(18) 0.0013(13) 0.0042(15) 0.0033(14)
C19 0.0251(19) 0.0318(19) 0.0180(18) 0.0012(14) 0.0045(15) 0.0008(15)
C20 0.0179(17) 0.0259(19) 0.0172(17) -0.0028(13) 0.0045(14) 0.0035(14)
C21 0.0236(19) 0.039(2) 0.0245(19) 0.0075(15) 0.0091(16) -0.0006(16)
C22 0.026(2) 0.043(2) 0.025(2) 0.0094(15) 0.0094(16) 0.0032(17)
C23 0.0172(18) 0.033(2) 0.0215(18) -0.0024(14) 0.0059(15) 0.0046(15)
C24 0.0217(18) 0.0289(19) 0.0277(19) 0.0000(15) 0.0082(15) 0.0006(15)
C25 0.0251(18) 0.0278(18) 0.0228(18) 0.0038(14) 0.0082(15) 0.0044(16)
C26 0.0189(18) 0.0220(18) 0.0202(18) 0.0022(13) 0.0049(14) 0.0012(14)
C27 0.0271(19) 0.0249(18) 0.0183(18) 0.0038(13) 0.0074(15) 0.0031(15)
C28 0.0264(19) 0.0200(17) 0.0214(18) -0.0023(13) 0.0041(15) -0.0019(15)
C29 0.0251(19) 0.0172(17) 0.0246(18) 0.0031(13) 0.0085(15) 0.0013(14)
C30 0.0261(19) 0.0246(18) 0.0238(18) -0.0021(14) 0.0099(15) 0.0006(15)
C31 0.0259(19) 0.0284(19) 0.0138(17) -0.0008(13) 0.0032(14) -0.0007(15)
C32 0.031(2) 0.0264(19) 0.040(2) -0.0023(15) 0.0153(18) -0.0024(16)

loop_
_atom_type_symbol
_atom_type_description
_atom_type_scat_dispersion_real
_atom_type_scat_dispersion_imag
_atom_type_scat_source
C C 0.0033 0.0016 'International Tables Vol C Tables 4.2.6.8 and 6.1.1.4'
H H 0.0000 0.0000 'International Tables Vol C Tables 4.2.6.8 and 6.1.1.4'
N N 0.0061 0.0033 'International Tables Vol C Tables 4.2.6.8 and 6.1.1.4'
O O 0.0106 0.0060 'International Tables Vol C Tables 4.2.6.8 and 6.1.1.4'
S S 0.1246 0.1234 'International Tables Vol C Tables 4.2.6.8 and 6.1.1.4'

loop_
_geom_angle_atom_site_label_1
_geom_angle_atom_site_label_2
_geom_angle_atom_site_label_3
_geom_angle
C2 S1 C1 72.71(15)
C1 N1 C4 130.0(3)
C2 N1 C1 98.7(3)
C2 N1 C4 131.3(3)
C1 N2 C10 123.8(3)
O1 N3 C3 118.2(3)
O2 N3 O1 123.7(3)
O2 N3 C3 118.1(3)
O3 N4 O4 124.1(3)
O3 N4 C7 118.1(3)
O4 N4 C7 117.8(3)
N1 C1 S1 92.7(2)
N2 C1 S1 140.3(3)
N2 C1 N1 127.0(3)
N1 C2 S1 95.9(2)
C3 C2 S1 132.5(3)
C3 C2 N1 131.5(3)
N3 C3 H3 120.1
C2 C3 N3 119.8(3)
C2 C3 H3 120.1
C5 C4 N1 118.7(3)
C9 C4 N1 120.1(3)
C9 C4 C5 121.2(3)
C4 C5 H5 120.5
C6 C5 C4 119.0(3)
C6 C5 H5 120.5
C5 C6 H6 120.5
C5 C6 C7 119.1(3)
C7 C6 H6 120.5
C6 C7 N4 118.1(3)
C8 C7 N4 119.2(3)
C8 C7 C6 122.7(3)
C7 C8 H8 120.8
C9 C8 C7 118.3(3)
C9 C8 H8 120.8
C4 C9 H9 120.1
C8 C9 C4 119.8(3)
C8 C9 H9 120.1
C11 C10 N2 117.4(3)
C11 C10 C15 118.9(3)
C15 C10 N2 123.7(3)
C10 C11 H11 119.4
C10 C11 C12 121.2(3)
C12 C11 H11 119.4
C11 C12 H12 119.7
C11 C12 C13 120.6(3)
C13 C12 H12 119.7
C12 C13 C16 121.5(3)
C14 C13 C12 117.6(3)
C14 C13 C16 120.8(3)
C13 C14 H14 118.9
C13 C14 C15 122.2(3)
C15 C14 H14 118.9
C10 C15 H15 120.2
C14 C15 C10 119.6(3)
C14 C15 H15 120.2
C13 C16 H16A 109.5
C13 C16 H16B 109.5
C13 C16 H16C 109.5
H16A C16 H16B 109.5
H16A C16 H16C 109.5
H16B C16 H16C 109.5
C18 S2 C17 72.58(15)
C17 N5 C20 129.0(3)
C18 N5 C17 98.9(2)
C18 N5 C20 132.1(3)
C17 N6 C26 125.4(3)
O5 N7 C19 119.0(3)
O6 N7 O5 122.7(3)
O6 N7 C19 118.3(3)
O7 N8 C23 118.4(3)
O8 N8 O7 123.7(3)
O8 N8 C23 117.9(3)
N5 C17 S2 92.3(2)
N6 C17 S2 141.2(3)
N6 C17 N5 126.4(3)
N5 C18 S2 96.3(2)
C19 C18 S2 131.3(3)
C19 C18 N5 132.4(3)
N7 C19 H19 120.3
C18 C19 N7 119.5(3)
C18 C19 H19 120.3
C21 C20 N5 119.8(3)
C21 C20 C25 120.0(3)
C25 C20 N5 120.2(3)
C20 C21 H21 119.8
C22 C21 C20 120.4(3)
C22 C21 H21 119.8
C21 C22 H22 120.4
C21 C22 C23 119.2(3)
C23 C22 H22 120.4
C22 C23 N8 119.2(3)
C22 C23 C24 121.5(3)
C24 C23 N8 119.3(3)
C23 C24 H24 120.3
C23 C24 C25 119.3(3)
C25 C24 H24 120.3
C20 C25 H25 120.2
C24 C25 C20 119.6(3)
C24 C25 H25 120.2
C27 C26 N6 124.2(3)
C31 C26 N6 115.8(3)
C31 C26 C27 119.8(3)
C26 C27 H27 120.5
C28 C27 C26 119.1(3)
C28 C27 H27 120.5
C27 C28 H28 119.0
C27 C28 C29 122.0(3)
C29 C28 H28 119.0
C28 C29 C30 117.4(3)
C28 C29 C32 121.4(3)
C30 C29 C32 121.2(3)
C29 C30 H30 119.2
C31 C30 C29 121.6(3)
C31 C30 H30 119.2
C26 C31 H31 120.0
C30 C31 C26 120.1(3)
C30 C31 H31 120.0
C29 C32 H32A 109.5
C29 C32 H32B 109.5
C29 C32 H32C 109.5
H32A C32 H32B 109.5
H32A C32 H32C 109.5
H32B C32 H32C 109.5

loop_
_geom_bond_atom_site_label_1
_geom_bond_atom_site_label_2
_geom_bond_distance
S1 C1 1.813(3)
S1 C2 1.757(3)
O1 N3 1.240(4)
O2 N3 1.233(3)
O3 N4 1.225(3)
O4 N4 1.233(4)
N1 C1 1.405(4)
N1 C2 1.385(4)
N1 C4 1.410(4)
N2 C1 1.246(4)
N2 C10 1.415(4)
N3 C3 1.421(4)
N4 C7 1.466(4)
C2 C3 1.327(4)
C3 H3 0.9500
C4 C5 1.393(4)
C4 C9 1.388(4)
C5 H5 0.9500
C5 C6 1.377(4)
C6 H6 0.9500
C6 C7 1.380(4)
C7 C8 1.379(4)
C8 H8 0.9500
C8 C9 1.378(4)
C9 H9 0.9500
C10 C11 1.384(4)
C10 C15 1.394(4)
C11 H11 0.9500
C11 C12 1.383(4)
C12 H12 0.9500
C12 C13 1.406(4)
C13 C14 1.380(4)
C13 C16 1.500(4)
C14 H14 0.9500
C14 C15 1.392(4)
C15 H15 0.9500
C16 H16A 0.9800
C16 H16B 0.9800
C16 H16C 0.9800
S2 C17 1.817(3)
S2 C18 1.757(3)
O5 N7 1.241(4)
O6 N7 1.238(4)
O7 N8 1.230(4)
O8 N8 1.227(4)
N5 C17 1.411(4)
N5 C18 1.373(4)
N5 C20 1.414(4)
N6 C17 1.244(4)
N6 C26 1.420(4)
N7 C19 1.402(4)
N8 C23 1.461(4)
C18 C19 1.341(4)
C19 H19 0.9500
C20 C21 1.384(4)
C20 C25 1.388(4)
C21 H21 0.9500
C21 C22 1.366(4)
C22 H22 0.9500
C22 C23 1.376(5)
C23 C24 1.376(4)
C24 H24 0.9500
C24 C25 1.377(4)
C25 H25 0.9500
C26 C27 1.390(4)
C26 C31 1.381(4)
C27 H27 0.9500
C27 C28 1.386(4)
C28 H28 0.9500
C28 C29 1.388(4)
C29 C30 1.389(4)
C29 C32 1.505(4)
C30 H30 0.9500
C30 C31 1.379(4)
C31 H31 0.9500
C32 H32A 0.9800
C32 H32B 0.9800
C32 H32C 0.9800

loop_
_geom_torsion_atom_site_label_1
_geom_torsion_atom_site_label_2
_geom_torsion_atom_site_label_3
_geom_torsion_atom_site_label_4
_geom_torsion
S1 C2 C3 N3 1.7(5)
O1 N3 C3 C2 0.1(5)
O2 N3 C3 C2 179.9(3)
O3 N4 C7 C6 11.6(4)
O3 N4 C7 C8 -169.2(3)
O4 N4 C7 C6 -168.3(3)
O4 N4 C7 C8 11.0(4)
N1 C2 C3 N3 -174.9(3)
N1 C4 C5 C6 177.4(3)
N1 C4 C9 C8 -178.3(3)
N2 C10 C11 C12 179.3(3)
N2 C10 C15 C14 -177.9(3)
N4 C7 C8 C9 178.9(3)
C1 S1 C2 N1 0.65(19)
C1 S1 C2 C3 -176.8(4)
C1 N1 C2 S1 -0.8(2)
C1 N1 C2 C3 176.7(3)
C1 N1 C4 C5 148.9(3)
C1 N1 C4 C9 -31.1(5)
C1 N2 C10 C11 153.7(3)
C1 N2 C10 C15 -28.6(5)
C2 S1 C1 N1 -0.63(18)
C2 S1 C1 N2 -178.8(4)
C2 N1 C1 S1 0.8(2)
C2 N1 C1 N2 179.3(3)
C2 N1 C4 C5 -31.6(5)
C2 N1 C4 C9 148.4(3)
C4 N1 C1 S1 -179.6(3)
C4 N1 C1 N2 -1.1(5)
C4 N1 C2 S1 179.6(3)
C4 N1 C2 C3 -2.9(6)
C4 C5 C6 C7 1.2(5)
C5 C4 C9 C8 1.7(5)
C5 C6 C7 N4 -179.7(3)
C5 C6 C7 C8 1.1(5)
C6 C7 C8 C9 -2.0(5)
C7 C8 C9 C4 0.5(5)
C9 C4 C5 C6 -2.6(5)
C10 N2 C1 S1 -4.3(6)
C10 N2 C1 N1 178.0(3)
C10 C11 C12 C13 -1.7(5)
C11 C10 C15 C14 -0.3(5)
C11 C12 C13 C14 0.7(5)
C11 C12 C13 C16 -177.9(3)
C12 C13 C14 C15 0.6(5)
C13 C14 C15 C10 -0.8(5)
C15 C10 C11 C12 1.5(5)
C16 C13 C14 C15 179.1(3)
S2 C18 C19 N7 0.7(5)
O5 N7 C19 C18 -2.5(5)
O6 N7 C19 C18 177.1(3)
O7 N8 C23 C22 167.7(3)
O7 N8 C23 C24 -11.9(5)
O8 N8 C23 C22 -11.3(5)
O8 N8 C23 C24 169.0(3)
N5 C18 C19 N7 177.8(3)
N5 C20 C21 C22 -179.9(3)
N5 C20 C25 C24 -179.1(3)
N6 C26 C27 C28 177.6(3)
N6 C26 C31 C30 -179.1(3)
N8 C23 C24 C25 179.0(3)
C17 S2 C18 N5 0.60(19)
C17 S2 C18 C19 178.5(4)
C17 N5 C18 S2 -0.7(2)
C17 N5 C18 C19 -178.6(4)
C17 N5 C20 C21 29.9(5)
C17 N5 C20 C25 -148.9(3)
C17 N6 C26 C27 30.1(5)
C17 N6 C26 C31 -153.9(3)
C18 S2 C17 N5 -0.58(18)
C18 S2 C17 N6 176.1(5)
C18 N5 C17 S2 0.7(2)
C18 N5 C17 N6 -176.7(3)
C18 N5 C20 C21 -153.3(3)
C18 N5 C20 C25 28.0(5)
C20 N5 C17 S2 178.3(3)
C20 N5 C17 N6 0.9(5)
C20 N5 C18 S2 -178.3(3)
C20 N5 C18 C19 3.9(6)
C20 C21 C22 C23 -0.8(5)
C21 C20 C25 C24 2.2(5)
C21 C22 C23 N8 -178.0(3)
C21 C22 C23 C24 1.6(5)
C22 C23 C24 C25 -0.6(5)
C23 C24 C25 C20 -1.3(5)
C25 C20 C21 C22 -1.1(5)
C26 N6 C17 S2 3.0(6)
C26 N6 C17 N5 178.9(3)
C26 C27 C28 C29 0.9(5)
C27 C26 C31 C30 -3.0(5)
C27 C28 C29 C30 -2.2(5)
C27 C28 C29 C32 177.5(3)
C28 C29 C30 C31 1.0(5)
C29 C30 C31 C26 1.6(5)
C31 C26 C27 C28 1.8(5)
C32 C29 C30 C31 -178.7(3)
